data_2239756
loop_
_publ_author_name
'Viswanathan, Vijayan'
'Thirunarayanan, Ayyavu'
'Rajakumar, Perumal'
'Velmurugan, Devadasan'

_publ_section_title
;
 An amide cyclophane
;
_journal_coeditor_code SU2737
_journal_issue 8
_journal_name_full 'Acta Crystallographica Section E'
_journal_page_first o865
_journal_paper_doi 10.1107/S1600536814015621
_journal_volume 70
_journal_year 2014
_chemical_formula_iupac 'C32 H30 N4 O2 S2'
_chemical_formula_moiety 'C32 H30 N4 O2 S2'
_chemical_formula_sum 'C32 H30 N4 O2 S2'
_chemical_formula_weight 566.72
_chemical_name_common 'Amide Cyclophane'
_chemical_name_systematic
8,18-Dithia-2,6-diaza-13(1,4)-piperidina-1(1,2),4(1,3),7(1,2)-tribenzenaoctadecaphane-10,15-diyne-3,6-dione
_space_group_IT_number 15
_symmetry_cell_setting monoclinic
_symmetry_space_group_name_Hall '-C 2yc'
_symmetry_space_group_name_H-M 'C 1 2/c 1'
_atom_sites_solution_hydrogens geom
_atom_sites_solution_primary direct
_atom_sites_solution_secondary difmap
_audit_creation_method SHELXL-97
_cell_angle_alpha 90.00
_cell_angle_beta 108.428(2)
_cell_angle_gamma 90.00
_cell_formula_units_Z 8
_cell_length_a 23.0760(5)
_cell_length_b 9.9380(3)
_cell_length_c 27.0341(7)
_cell_measurement_reflns_used 7294
_cell_measurement_temperature 293(2)
_cell_measurement_theta_max 28.32
_cell_measurement_theta_min 1.59
_cell_volume 5881.8(3)
_computing_cell_refinement 'SAINT (Bruker, 2008)'
_computing_data_collection 'APEX2 (Bruker, 2008)'
_computing_data_reduction 'SAINT (Bruker, 2008)'
_computing_molecular_graphics 'ORTEP-3 for Windows (Farrugia, 2012)'
_computing_publication_material 'SHELXL97 (Sheldrick, 2008) and PLATON (Spek, 2009)'
_computing_structure_refinement 'SHELXL-97 (Sheldrick, 2008)'
_computing_structure_solution 'SHELXS97 (Sheldrick, 2008)'
_diffrn_ambient_temperature 293(2)
_diffrn_measured_fraction_theta_full 0.995
_diffrn_measured_fraction_theta_max 0.995
_diffrn_measurement_device_type 'Bruker SMART APEXII area-detector diffractometer'
_diffrn_measurement_method '\w and \f scans'
_diffrn_radiation_monochromator graphite
_diffrn_radiation_source 'fine-focus sealed tube'
_diffrn_radiation_type MoK\a
_diffrn_radiation_wavelength 0.71073
_diffrn_reflns_av_R_equivalents 0.0361
_diffrn_reflns_av_sigmaI/netI 0.0390
_diffrn_reflns_limit_h_max 30
_diffrn_reflns_limit_h_min -30
_diffrn_reflns_limit_k_max 13
_diffrn_reflns_limit_k_min -13
_diffrn_reflns_limit_l_max 35
_diffrn_reflns_limit_l_min -34
_diffrn_reflns_number 27488
_diffrn_reflns_theta_full 28.32
_diffrn_reflns_theta_max 28.32
_diffrn_reflns_theta_min 1.59
_exptl_absorpt_coefficient_mu 0.217
_exptl_absorpt_correction_T_max 0.7454
_exptl_absorpt_correction_T_min 0.3797
_exptl_absorpt_correction_type multi-scan
_exptl_absorpt_process_details '(<i>SADABS</i>; Bruker, 2008)'
_exptl_crystal_colour Colourless
_exptl_crystal_density_diffrn 1.280
_exptl_crystal_density_method 'not measured'
_exptl_crystal_description Block
_exptl_crystal_F_000 2384
_exptl_crystal_size_max 0.30
_exptl_crystal_size_mid 0.25
_exptl_crystal_size_min 0.20
_refine_diff_density_max 0.198
_refine_diff_density_min -0.228
_refine_ls_extinction_method none
_refine_ls_goodness_of_fit_ref 1.010
_refine_ls_hydrogen_treatment mixed
_refine_ls_matrix_type full
_refine_ls_number_parameters 377
_refine_ls_number_reflns 7294
_refine_ls_number_restraints 2
_refine_ls_restrained_S_all 1.011
_refine_ls_R_factor_all 0.0976
_refine_ls_R_factor_gt 0.0422
_refine_ls_shift/su_max 0.001
_refine_ls_shift/su_mean 0.000
_refine_ls_structure_factor_coef Fsqd
_refine_ls_weighting_details 'calc w=1/[\s^2^(Fo^2^)+(0.0438P)^2^+2.0132P] where P=(Fo^2^+2Fc^2^)/3'
_refine_ls_weighting_scheme calc
_refine_ls_wR_factor_gt 0.0940
_refine_ls_wR_factor_ref 0.1167
_reflns_number_gt 4040
_reflns_number_total 7294
_reflns_threshold_expression >2sigma(I)
_cod_data_source_file su2737sup1.cf
_cod_data_source_block I
_cod_original_sg_symbol_H-M 'C 2/c'
_cod_database_code 2239756
_cod_database_fobs_code 2239756

loop_
_symmetry_equiv_pos_as_xyz
'x, y, z'
'-x, y, -z+1/2'
'x+1/2, y+1/2, z'
'-x+1/2, y+1/2, -z+1/2'
'-x, -y, -z'
'x, -y, z-1/2'
'-x+1/2, -y+1/2, -z'
'x+1/2, -y+1/2, z-1/2'

loop_
_atom_site_type_symbol
_atom_site_label
_atom_site_fract_x
_atom_site_fract_y
_atom_site_fract_z
_atom_site_U_iso_or_equiv
_atom_site_adp_type
_atom_site_calc_flag
_atom_site_refinement_flags
_atom_site_occupancy
_atom_site_symmetry_multiplicity
_atom_site_disorder_assembly
_atom_site_disorder_group
S S1 0.41059(2) 0.21672(6) 1.01916(2) 0.06329(16) Uani d . 1 1 . .
S S2 0.58670(2) 0.64936(6) 0.76454(2) 0.06810(17) Uani d . 1 1 . .
O O1 0.47117(6) 0.54558(14) 0.89655(5) 0.0671(4) Uani d . 1 1 A .
O O2A 0.7513(7) 0.440(3) 0.9253(10) 0.108(5) Uani d P 0.41(6) 1 A 1
O O2B 0.7544(4) 0.482(3) 0.9314(5) 0.115(4) Uani d P 0.59(6) 1 A 2
N N1 0.57053(7) 0.08419(16) 0.81521(6) 0.0584(4) Uani d . 1 1 . .
N N2 0.45152(7) 0.37111(18) 0.94254(7) 0.0634(5) Uani d D 1 1 A .
H H2A 0.4674(9) 0.3112(19) 0.9642(8) 0.076 Uiso d D 1 1 . .
N N3 0.67548(7) 0.5408(2) 0.86248(7) 0.0650(5) Uani d D 1 1 A .
H H3A 0.6377(7) 0.544(2) 0.8508(8) 0.078 Uiso d D 1 1 . .
N N4 0.50216(7) -0.03836(15) 0.87441(6) 0.0541(4) Uani d . 1 1 . .
C C1 0.66745(9) 0.6485(2) 0.78117(9) 0.0625(5) Uani d . 1 1 . .
C C2 0.69417(11) 0.7074(3) 0.74746(11) 0.0866(7) Uani d . 1 1 . .
H H2 0.6695 0.7458 0.7166 0.104 Uiso calc R 1 1 . .
C C3 0.75672(13) 0.7100(3) 0.75881(13) 0.1039(9) Uani d . 1 1 . .
H H3 0.7744 0.7507 0.7361 0.125 Uiso calc R 1 1 . .
C C4 0.79235(11) 0.6519(3) 0.80401(13) 0.0995(9) Uani d . 1 1 . .
H H4 0.8346 0.6519 0.8115 0.119 Uiso calc R 1 1 . .
C C5 0.76738(10) 0.5931(3) 0.83875(10) 0.0825(7) Uani d . 1 1 . .
H H5 0.7925 0.5540 0.8693 0.099 Uiso calc R 1 1 . .
C C6 0.70420(8) 0.5926(2) 0.82788(9) 0.0618(5) Uani d . 1 1 . .
C C7 0.69931(9) 0.4820(2) 0.90941(9) 0.0660(6) Uani d . 1 1 . .
C C8 0.65534(8) 0.43753(18) 0.93660(8) 0.0536(5) Uani d . 1 1 A .
C C9 0.67931(9) 0.3618(2) 0.98150(9) 0.0657(6) Uani d . 1 1 . .
H H9 0.7211 0.3448 0.9937 0.079 Uiso calc R 1 1 A .
C C10 0.64258(10) 0.3116(2) 1.00816(9) 0.0709(6) Uani d . 1 1 A .
H H10 0.6594 0.2596 1.0379 0.085 Uiso calc R 1 1 . .
C C11 0.58065(9) 0.3380(2) 0.99107(8) 0.0622(5) Uani d . 1 1 . .
H H11 0.5558 0.3034 1.0092 0.075 Uiso calc R 1 1 A .
C C12 0.55554(8) 0.41599(17) 0.94693(7) 0.0484(4) Uani d . 1 1 A .
C C13 0.59316(8) 0.46595(18) 0.92026(7) 0.0497(4) Uani d . 1 1 . .
H H13 0.5766 0.5194 0.8909 0.060 Uiso calc R 1 1 A .
C C14 0.48890(8) 0.45151(19) 0.92630(7) 0.0517(4) Uani d . 1 1 . .
C C15 0.38767(8) 0.3776(2) 0.93183(8) 0.0578(5) Uani d . 1 1 . .
C C16 0.34978(10) 0.4520(2) 0.89092(9) 0.0770(7) Uani d . 1 1 A .
H H16 0.3663 0.5021 0.8696 0.092 Uiso calc R 1 1 . .
C C17 0.28782(11) 0.4512(3) 0.88210(11) 0.0917(8) Uani d . 1 1 . .
H H17 0.2625 0.5006 0.8545 0.110 Uiso calc R 1 1 A .
C C18 0.26290(11) 0.3792(3) 0.91326(12) 0.0942(8) Uani d . 1 1 A .
H H18 0.2209 0.3793 0.9068 0.113 Uiso calc R 1 1 . .
C C19 0.30033(10) 0.3061(2) 0.95441(10) 0.0763(6) Uani d . 1 1 . .
H H19 0.2834 0.2577 0.9759 0.092 Uiso calc R 1 1 A .
C C20 0.36274(8) 0.3043(2) 0.96403(8) 0.0575(5) Uani d . 1 1 A .
C C21 0.39422(9) 0.0419(2) 1.00030(8) 0.0623(5) Uani d . 1 1 . .
H H21A 0.4140 -0.0144 1.0302 0.075 Uiso calc R 1 1 . .
H H21B 0.3505 0.0277 0.9915 0.075 Uiso calc R 1 1 . .
C C22 0.41344(9) -0.0032(2) 0.95642(9) 0.0573(5) Uani d . 1 1 . .
C C23 0.42885(9) -0.0462(2) 0.92174(9) 0.0590(5) Uani d . 1 1 . .
C C24 0.44899(10) -0.1063(2) 0.88040(8) 0.0651(5) Uani d . 1 1 . .
H H24A 0.4587 -0.2003 0.8884 0.078 Uiso calc R 1 1 . .
H H24B 0.4158 -0.1020 0.8477 0.078 Uiso calc R 1 1 . .
C C25 0.53008(10) -0.1175(2) 0.84244(9) 0.0685(6) Uani d . 1 1 . .
H H25A 0.5012 -0.1287 0.8077 0.082 Uiso calc R 1 1 . .
H H25B 0.5408 -0.2061 0.8577 0.082 Uiso calc R 1 1 . .
C C26 0.58637(10) -0.0470(2) 0.83922(9) 0.0695(6) Uani d . 1 1 . .
H H26A 0.6153 -0.0366 0.8739 0.083 Uiso calc R 1 1 . .
H H26B 0.6056 -0.1007 0.8188 0.083 Uiso calc R 1 1 . .
C C27 0.48647(9) 0.0944(2) 0.85116(9) 0.0638(5) Uani d . 1 1 . .
H H27A 0.4686 0.1480 0.8726 0.077 Uiso calc R 1 1 . .
H H27B 0.4564 0.0854 0.8169 0.077 Uiso calc R 1 1 . .
C C28 0.54223(9) 0.1640(2) 0.84643(9) 0.0648(6) Uani d . 1 1 . .
H H28A 0.5309 0.2514 0.8303 0.078 Uiso calc R 1 1 . .
H H28B 0.5713 0.1779 0.8809 0.078 Uiso calc R 1 1 . .
C C29 0.62297(9) 0.1516(2) 0.80817(9) 0.0725(6) Uani d . 1 1 . .
H H29A 0.6431 0.0916 0.7905 0.087 Uiso calc R 1 1 . .
H H29B 0.6518 0.1733 0.8420 0.087 Uiso calc R 1 1 . .
C C30 0.60525(10) 0.2749(3) 0.77769(9) 0.0668(6) Uani d . 1 1 . .
C C31 0.58869(9) 0.3744(3) 0.75342(9) 0.0651(6) Uani d . 1 1 . .
C C32 0.56795(10) 0.4989(2) 0.72467(8) 0.0748(6) Uani d . 1 1 . .
H H32A 0.5240 0.4946 0.7086 0.090 Uiso calc R 1 1 . .
H H32B 0.5861 0.5057 0.6969 0.090 Uiso calc R 1 1 . .

loop_
_atom_site_aniso_label
_atom_site_aniso_U_11
_atom_site_aniso_U_22
_atom_site_aniso_U_33
_atom_site_aniso_U_12
_atom_site_aniso_U_13
_atom_site_aniso_U_23
S1 0.0621(3) 0.0687(3) 0.0562(3) -0.0058(3) 0.0146(2) 0.0010(3)
S2 0.0538(3) 0.0752(4) 0.0786(4) 0.0148(3) 0.0256(3) 0.0111(3)
O1 0.0593(8) 0.0693(9) 0.0674(9) 0.0087(7) 0.0123(7) 0.0201(8)
O2A 0.035(5) 0.131(11) 0.160(10) 0.023(6) 0.032(6) 0.061(7)
O2B 0.050(3) 0.167(9) 0.104(5) -0.038(5) -0.010(3) 0.051(5)
N1 0.0518(9) 0.0574(10) 0.0665(11) 0.0045(8) 0.0195(8) -0.0074(8)
N2 0.0491(9) 0.0689(12) 0.0744(12) 0.0115(8) 0.0229(9) 0.0232(9)
N3 0.0378(8) 0.0918(13) 0.0638(11) -0.0020(9) 0.0140(8) 0.0025(10)
N4 0.0568(9) 0.0477(9) 0.0555(10) 0.0057(7) 0.0146(8) -0.0030(8)
C1 0.0536(11) 0.0650(13) 0.0762(15) 0.0019(10) 0.0308(11) -0.0003(11)
C2 0.0780(16) 0.1015(19) 0.0924(18) 0.0038(14) 0.0444(14) 0.0149(15)
C3 0.0777(18) 0.134(3) 0.118(2) -0.0075(17) 0.0565(18) 0.016(2)
C4 0.0535(14) 0.137(3) 0.119(2) -0.0141(15) 0.0430(16) -0.006(2)
C5 0.0482(12) 0.114(2) 0.0867(17) -0.0087(13) 0.0239(12) -0.0074(15)
C6 0.0466(11) 0.0719(13) 0.0715(14) -0.0064(10) 0.0250(10) -0.0109(11)
C7 0.0454(11) 0.0712(14) 0.0750(15) -0.0064(11) 0.0098(11) 0.0034(12)
C8 0.0461(10) 0.0476(10) 0.0620(12) -0.0014(8) 0.0101(9) -0.0022(9)
C9 0.0483(11) 0.0615(13) 0.0798(15) 0.0079(10) 0.0094(10) 0.0108(11)
C10 0.0644(13) 0.0672(14) 0.0718(15) 0.0120(11) 0.0082(11) 0.0211(11)
C11 0.0606(12) 0.0617(12) 0.0640(13) 0.0072(10) 0.0194(10) 0.0130(10)
C12 0.0501(10) 0.0419(10) 0.0515(11) 0.0050(8) 0.0138(9) -0.0006(8)
C13 0.0491(10) 0.0452(10) 0.0500(11) -0.0003(8) 0.0087(8) -0.0014(8)
C14 0.0541(11) 0.0515(11) 0.0490(11) 0.0065(9) 0.0156(9) -0.0003(9)
C15 0.0459(10) 0.0674(13) 0.0605(12) 0.0093(9) 0.0176(9) 0.0024(10)
C16 0.0611(13) 0.0964(17) 0.0723(15) 0.0196(12) 0.0192(11) 0.0208(13)
C17 0.0590(14) 0.116(2) 0.0890(18) 0.0270(14) 0.0080(13) 0.0195(17)
C18 0.0475(13) 0.118(2) 0.112(2) 0.0165(14) 0.0184(14) 0.0008(18)
C19 0.0549(13) 0.0916(17) 0.0885(17) 0.0025(12) 0.0313(12) -0.0010(14)
C20 0.0491(10) 0.0642(12) 0.0596(12) 0.0033(9) 0.0176(9) -0.0051(10)
C21 0.0569(12) 0.0657(13) 0.0643(13) -0.0067(10) 0.0192(10) 0.0061(11)
C22 0.0478(11) 0.0565(12) 0.0624(13) -0.0020(9) 0.0101(10) 0.0099(10)
C23 0.0534(11) 0.0564(12) 0.0627(14) -0.0017(9) 0.0117(10) 0.0056(11)
C24 0.0688(13) 0.0605(13) 0.0627(13) -0.0048(11) 0.0159(11) -0.0036(11)
C25 0.0812(15) 0.0525(12) 0.0730(15) 0.0038(11) 0.0259(12) -0.0107(11)
C26 0.0676(13) 0.0595(13) 0.0838(16) 0.0143(11) 0.0274(12) -0.0113(12)
C27 0.0598(12) 0.0596(12) 0.0746(14) 0.0140(10) 0.0249(11) 0.0068(11)
C28 0.0679(13) 0.0508(11) 0.0794(15) 0.0084(10) 0.0287(11) -0.0017(11)
C29 0.0562(12) 0.0752(15) 0.0877(17) 0.0028(11) 0.0252(12) -0.0067(13)
C30 0.0542(12) 0.0773(16) 0.0728(15) -0.0072(12) 0.0257(11) -0.0155(13)
C31 0.0503(12) 0.0834(17) 0.0638(14) -0.0069(12) 0.0213(10) -0.0138(13)
C32 0.0618(13) 0.1047(18) 0.0559(13) -0.0025(12) 0.0157(11) 0.0029(13)

loop_
_atom_type_symbol
_atom_type_description
_atom_type_scat_dispersion_real
_atom_type_scat_dispersion_imag
_atom_type_scat_source
C C 0.0033 0.0016 'International Tables Vol C Tables 4.2.6.8 and 6.1.1.4'
H H 0.0000 0.0000 'International Tables Vol C Tables 4.2.6.8 and 6.1.1.4'
N N 0.0061 0.0033 'International Tables Vol C Tables 4.2.6.8 and 6.1.1.4'
O O 0.0106 0.0060 'International Tables Vol C Tables 4.2.6.8 and 6.1.1.4'
S S 0.1246 0.1234 'International Tables Vol C Tables 4.2.6.8 and 6.1.1.4'

loop_
_geom_angle_atom_site_label_1
_geom_angle_atom_site_label_2
_geom_angle_atom_site_label_3
_geom_angle
C20 S1 C21 102.37(10)
C1 S2 C32 100.43(10)
C29 N1 C26 111.83(16)
C29 N1 C28 111.80(16)
C26 N1 C28 109.05(16)
C14 N2 C15 129.86(17)
C14 N2 H2A 117.9(15)
C15 N2 H2A 112.1(15)
C7 N3 C6 130.45(17)
C7 N3 H3A 116.3(16)
C6 N3 H3A 113.1(16)
C24 N4 C27 111.41(15)
C24 N4 C25 111.20(15)
C27 N4 C25 109.16(16)
C2 C1 C6 119.7(2)
C2 C1 S2 118.89(18)
C6 C1 S2 121.39(15)
C3 C2 C1 121.1(3)
C3 C2 H2 119.5
C1 C2 H2 119.5
C4 C3 C2 118.9(2)
C4 C3 H3 120.6
C2 C3 H3 120.6
C3 C4 C5 121.7(2)
C3 C4 H4 119.1
C5 C4 H4 119.1
C4 C5 C6 119.5(2)
C4 C5 H5 120.2
C6 C5 H5 120.2
C5 C6 C1 119.1(2)
C5 C6 N3 122.9(2)
C1 C6 N3 117.99(17)
O2A C7 N3 123.2(9)
O2B C7 N3 120.8(7)
O2A C7 C8 118.2(9)
O2B C7 C8 121.5(6)
N3 C7 C8 116.93(17)
C9 C8 C13 118.33(18)
C9 C8 C7 116.48(17)
C13 C8 C7 125.19(18)
C10 C9 C8 121.13(19)
C10 C9 H9 119.4
C8 C9 H9 119.4
C9 C10 C11 120.15(19)
C9 C10 H10 119.9
C11 C10 H10 119.9
C10 C11 C12 120.04(19)
C10 C11 H11 120.0
C12 C11 H11 120.0
C13 C12 C11 119.24(17)
C13 C12 C14 117.33(16)
C11 C12 C14 123.43(17)
C12 C13 C8 121.06(17)
C12 C13 H13 119.5
C8 C13 H13 119.5
O1 C14 N2 123.71(18)
O1 C14 C12 121.12(18)
N2 C14 C12 115.16(16)
C16 C15 C20 119.81(18)
C16 C15 N2 122.85(19)
C20 C15 N2 117.34(17)
C17 C16 C15 119.7(2)
C17 C16 H16 120.2
C15 C16 H16 120.2
C18 C17 C16 121.0(2)
C18 C17 H17 119.5
C16 C17 H17 119.5
C17 C18 C19 119.7(2)
C17 C18 H18 120.1
C19 C18 H18 120.1
C18 C19 C20 120.6(2)
C18 C19 H19 119.7
C20 C19 H19 119.7
C19 C20 C15 119.24(19)
C19 C20 S1 119.93(17)
C15 C20 S1 120.74(14)
C22 C21 S1 115.54(14)
C22 C21 H21A 108.4
S1 C21 H21A 108.4
C22 C21 H21B 108.4
S1 C21 H21B 108.4
H21A C21 H21B 107.5
C23 C22 C21 176.6(2)
C22 C23 C24 176.9(2)
N4 C24 C23 112.22(16)
N4 C24 H24A 109.2
C23 C24 H24A 109.2
N4 C24 H24B 109.2
C23 C24 H24B 109.2
H24A C24 H24B 107.9
N4 C25 C26 109.52(16)
N4 C25 H25A 109.8
C26 C25 H25A 109.8
N4 C25 H25B 109.8
C26 C25 H25B 109.8
H25A C25 H25B 108.2
N1 C26 C25 110.17(17)
N1 C26 H26A 109.6
C25 C26 H26A 109.6
N1 C26 H26B 109.6
C25 C26 H26B 109.6
H26A C26 H26B 108.1
N4 C27 C28 110.57(16)
N4 C27 H27A 109.5
C28 C27 H27A 109.5
N4 C27 H27B 109.5
C28 C27 H27B 109.5
H27A C27 H27B 108.1
N1 C28 C27 110.61(17)
N1 C28 H28A 109.5
C27 C28 H28A 109.5
N1 C28 H28B 109.5
C27 C28 H28B 109.5
H28A C28 H28B 108.1
N1 C29 C30 111.46(17)
N1 C29 H29A 109.3
C30 C29 H29A 109.3
N1 C29 H29B 109.3
C30 C29 H29B 109.3
H29A C29 H29B 108.0
C31 C30 C29 177.3(2)
C30 C31 C32 178.5(2)
C31 C32 S2 113.96(15)
C31 C32 H32A 108.8
S2 C32 H32A 108.8
C31 C32 H32B 108.8
S2 C32 H32B 108.8
H32A C32 H32B 107.7

loop_
_geom_bond_atom_site_label_1
_geom_bond_atom_site_label_2
_geom_bond_distance
S1 C20 1.777(2)
S1 C21 1.817(2)
S2 C1 1.773(2)
S2 C32 1.814(2)
O1 C14 1.217(2)
O2A C7 1.215(11)
O2B C7 1.222(9)
N1 C29 1.448(3)
N1 C26 1.451(3)
N1 C28 1.454(2)
N2 C14 1.347(2)
N2 C15 1.411(2)
N2 H2A 0.833(15)
N3 C7 1.346(3)
N3 C6 1.404(3)
N3 H3A 0.828(15)
N4 C24 1.454(3)
N4 C27 1.457(2)
N4 C25 1.461(2)
C1 C2 1.382(3)
C1 C6 1.395(3)
C2 C3 1.378(3)
C2 H2 0.9300
C3 C4 1.367(4)
C3 H3 0.9300
C4 C5 1.378(4)
C4 H4 0.9300
C5 C6 1.393(3)
C5 H5 0.9300
C7 C8 1.496(3)
C8 C9 1.386(3)
C8 C13 1.390(2)
C9 C10 1.369(3)
C9 H9 0.9300
C10 C11 1.381(3)
C10 H10 0.9300
C11 C12 1.387(3)
C11 H11 0.9300
C12 C13 1.384(3)
C12 C14 1.503(2)
C13 H13 0.9300
C15 C16 1.387(3)
C15 C20 1.391(3)
C16 C17 1.373(3)
C16 H16 0.9300
C17 C18 1.363(4)
C17 H17 0.9300
C18 C19 1.380(3)
C18 H18 0.9300
C19 C20 1.380(3)
C19 H19 0.9300
C21 C22 1.462(3)
C21 H21A 0.9700
C21 H21B 0.9700
C22 C23 1.183(3)
C23 C24 1.466(3)
C24 H24A 0.9700
C24 H24B 0.9700
C25 C26 1.503(3)
C25 H25A 0.9700
C25 H25B 0.9700
C26 H26A 0.9700
C26 H26B 0.9700
C27 C28 1.502(3)
C27 H27A 0.9700
C27 H27B 0.9700
C28 H28A 0.9700
C28 H28B 0.9700
C29 C30 1.461(3)
C29 H29A 0.9700
C29 H29B 0.9700
C30 C31 1.181(3)
C31 C32 1.459(3)
C32 H32A 0.9700
C32 H32B 0.9700

loop_
_geom_hbond_atom_site_label_D
_geom_hbond_atom_site_label_H
_geom_hbond_atom_site_label_A
_geom_hbond_site_symmetry_A
_geom_hbond_distance_DH
_geom_hbond_distance_HA
_geom_hbond_distance_DA
_geom_hbond_angle_DHA
N2 H2A S1 . 0.833(15) 2.46(2) 2.9621(18) 119.8(18)
N3 H3A S2 . 0.828(15) 2.49(2) 2.9905(19) 120.2(18)
C21 H21B O2A 3_445 0.97 2.57 3.43(3) 148
C21 H21B O2B 3_445 0.97 2.34 3.230(11) 152
C24 H24A O1 1_545 0.97 2.54 3.505(3) 171
C26 H26B S2 1_545 0.97 2.85 3.632(2) 139
C32 H32B O1 2_656 0.97 2.49 3.146(3) 125

loop_
_geom_torsion_atom_site_label_1
_geom_torsion_atom_site_label_2
_geom_torsion_atom_site_label_3
_geom_torsion_atom_site_label_4
_geom_torsion
C32 S2 C1 C2 86.2(2)
C32 S2 C1 C6 -95.30(19)
C6 C1 C2 C3 1.0(4)
S2 C1 C2 C3 179.6(2)
C1 C2 C3 C4 0.7(4)
C2 C3 C4 C5 -1.2(5)
C3 C4 C5 C6 -0.1(4)
C4 C5 C6 C1 1.8(4)
C4 C5 C6 N3 -176.7(2)
C2 C1 C6 C5 -2.2(3)
S2 C1 C6 C5 179.22(17)
C2 C1 C6 N3 176.3(2)
S2 C1 C6 N3 -2.2(3)
C7 N3 C6 C5 -1.6(4)
C7 N3 C6 C1 179.9(2)
C6 N3 C7 O2A -15(2)
C6 N3 C7 O2B 9.3(15)
C6 N3 C7 C8 180.0(2)
O2A C7 C8 C9 6(2)
O2B C7 C8 C9 -17.5(15)
N3 C7 C8 C9 171.90(19)
O2A C7 C8 C13 -173(2)
O2B C7 C8 C13 162.6(15)
N3 C7 C8 C13 -7.9(3)
C13 C8 C9 C10 2.5(3)
C7 C8 C9 C10 -177.4(2)
C8 C9 C10 C11 -1.2(3)
C9 C10 C11 C12 -0.3(3)
C10 C11 C12 C13 0.4(3)
C10 C11 C12 C14 -178.84(18)
C11 C12 C13 C8 1.0(3)
C14 C12 C13 C8 -179.76(16)
C9 C8 C13 C12 -2.4(3)
C7 C8 C13 C12 177.49(18)
C15 N2 C14 O1 -2.6(3)
C15 N2 C14 C12 178.37(19)
C13 C12 C14 O1 -18.3(3)
C11 C12 C14 O1 160.92(19)
C13 C12 C14 N2 160.74(17)
C11 C12 C14 N2 -20.0(3)
C14 N2 C15 C16 17.0(3)
C14 N2 C15 C20 -163.6(2)
C20 C15 C16 C17 -0.8(3)
N2 C15 C16 C17 178.5(2)
C15 C16 C17 C18 0.5(4)
C16 C17 C18 C19 0.2(4)
C17 C18 C19 C20 -0.6(4)
C18 C19 C20 C15 0.3(3)
C18 C19 C20 S1 176.77(19)
C16 C15 C20 C19 0.4(3)
N2 C15 C20 C19 -178.96(19)
C16 C15 C20 S1 -176.02(17)
N2 C15 C20 S1 4.6(3)
C21 S1 C20 C19 72.16(19)
C21 S1 C20 C15 -111.40(17)
C20 S1 C21 C22 66.21(17)
C27 N4 C24 C23 -71.5(2)
C25 N4 C24 C23 166.44(17)
C24 N4 C25 C26 -177.46(17)
C27 N4 C25 C26 59.2(2)
C29 N1 C26 C25 -176.08(18)
C28 N1 C26 C25 59.8(2)
N4 C25 C26 N1 -60.9(2)
C24 N4 C27 C28 178.72(17)
C25 N4 C27 C28 -58.1(2)
C29 N1 C28 C27 177.58(17)
C26 N1 C28 C27 -58.2(2)
N4 C27 C28 N1 58.1(2)
C26 N1 C29 C30 172.24(18)
C28 N1 C29 C30 -65.2(2)
C1 S2 C32 C31 66.79(18)
